data_2200008
loop_
_publ_author_name
'Zhu-Yan Zhang'
'Li-Hua Huo'
'Shan Gao'
'Jing-Gui Zhao'

_publ_section_title
;
 3-Hydroxypyridinium-1-acetate dihydrate
;
_journal_coeditor_code AT6038
_journal_issue 11
_journal_name_full 'Acta Crystallographica Section E'
_journal_page_first o3589
_journal_page_last o3591
_journal_paper_doi 10.1107/S1600536805031442
_journal_volume 61
_journal_year 2005
_chemical_formula_iupac 'C7 H7 N O3, 2H2 O'
_chemical_formula_moiety 'C7 H7 N O3, 2H2 O'
_chemical_formula_sum 'C7 H11 N O5'
_chemical_formula_weight 189.17
_chemical_name_systematic
;
3-Hydroxypyridinium-1-acetate dihydrate
;
_space_group_IT_number 2
_symmetry_cell_setting triclinic
_symmetry_space_group_name_Hall '-P 1'
_symmetry_space_group_name_H-M 'P -1'
_atom_sites_solution_hydrogens geom
_atom_sites_solution_primary direct
_atom_sites_solution_secondary difmap
_cell_angle_alpha 71.62(3)
_cell_angle_beta 76.09(3)
_cell_angle_gamma 71.93(3)
_cell_formula_units_Z 2
_cell_length_a 6.9055(14)
_cell_length_b 7.0086(14)
_cell_length_c 10.074(2)
_cell_measurement_reflns_used 3575
_cell_measurement_temperature 295(2)
_cell_measurement_theta_max 27.45
_cell_measurement_theta_min 3.16
_cell_volume 434.34(18)
_computing_cell_refinement RAPID-AUTO
_computing_data_collection 'RAPID-AUTO (Rigaku, 1998)'
_computing_data_reduction 'CrystalStructure (Rigaku/MSC, 2002)'
_computing_molecular_graphics 'ORTEPII (Johnson, 1976)'
_computing_publication_material SHELXL97
_computing_structure_refinement 'SHELXL97 (Sheldrick, 1997)'
_computing_structure_solution 'SHELXS97 (Sheldrick, 1997)'
_diffrn_ambient_temperature 295(2)
_diffrn_detector_area_resol_mean 10.00
_diffrn_measured_fraction_theta_full 0.990
_diffrn_measured_fraction_theta_max 0.990
_diffrn_measurement_device_type 'Rigaku R-AXIS RAPID'
_diffrn_measurement_method \w
_diffrn_radiation_monochromator graphite
_diffrn_radiation_source 'fine-focus sealed tube'
_diffrn_radiation_type MoK\a
_diffrn_radiation_wavelength 0.71073
_diffrn_reflns_av_R_equivalents 0.0132
_diffrn_reflns_av_sigmaI/netI 0.0167
_diffrn_reflns_limit_h_max 7
_diffrn_reflns_limit_h_min -8
_diffrn_reflns_limit_k_max 9
_diffrn_reflns_limit_k_min -9
_diffrn_reflns_limit_l_max 13
_diffrn_reflns_limit_l_min -13
_diffrn_reflns_number 4289
_diffrn_reflns_theta_full 27.47
_diffrn_reflns_theta_max 27.47
_diffrn_reflns_theta_min 3.14
_diffrn_standards_number 0
_exptl_absorpt_coefficient_mu 0.124
_exptl_absorpt_correction_T_max 0.9780
_exptl_absorpt_correction_T_min 0.9614
_exptl_absorpt_correction_type multi-scan
_exptl_absorpt_process_details '(ABSCOR; Higashi, 1995)'
_exptl_crystal_colour Colorless
_exptl_crystal_density_diffrn 1.446
_exptl_crystal_description Prism
_exptl_crystal_F_000 200
_exptl_crystal_size_max 0.32
_exptl_crystal_size_mid 0.25
_exptl_crystal_size_min 0.18
_refine_diff_density_max 0.279
_refine_diff_density_min -0.223
_refine_ls_extinction_method none
_refine_ls_goodness_of_fit_ref 1.093
_refine_ls_hydrogen_treatment mixed
_refine_ls_matrix_type full
_refine_ls_number_parameters 133
_refine_ls_number_reflns 1964
_refine_ls_number_restraints 7
_refine_ls_restrained_S_all 1.093
_refine_ls_R_factor_all 0.0518
_refine_ls_R_factor_gt 0.0402
_refine_ls_shift/su_max 0.000
_refine_ls_shift/su_mean 0.000
_refine_ls_structure_factor_coef Fsqd
_refine_ls_weighting_details 'calc w=1/[\s^2^(Fo^2^)+(0.0551P)^2^+0.0760P] where = P=(Fo^2^+2Fc^2^)/3'
_refine_ls_weighting_scheme calc
_refine_ls_wR_factor_gt 0.1066
_refine_ls_wR_factor_ref 0.1128
_reflns_number_gt 1540
_reflns_number_total 1964
_reflns_threshold_expression I>2\s(I)
_cod_data_source_file at6038.cif
_cod_data_source_block I
_cod_database_code 2200008
_cod_database_fobs_code 2200008

loop_
_symmetry_equiv_pos_as_xyz
'x, y, z'
'-x, -y, -z'

loop_
_atom_site_label
_atom_site_fract_x
_atom_site_fract_y
_atom_site_fract_z
_atom_site_U_iso_or_equiv
_atom_site_adp_type
_atom_site_calc_flag
_atom_site_refinement_flags
_atom_site_occupancy
_atom_site_type_symbol
O1W 0.99046(19) 0.27444(19) 0.15643(16) 0.0705(4) Uani d D 1 O
H1W1 0.904(3) 0.393(2) 0.131(3) 0.106 Uiso d D 1 H
H1W2 1.105(2) 0.283(4) 0.099(2) 0.106 Uiso d D 1 H
O2W 0.7696(2) 0.9840(2) 0.23527(14) 0.0701(4) Uani d D 1 O
H2W1 0.839(3) 1.076(3) 0.208(3) 0.105 Uiso d D 1 H
H2W2 0.664(3) 1.031(4) 0.193(3) 0.105 Uiso d D 1 H
O1 0.43843(18) 0.19172(18) 1.08790(11) 0.0542(3) Uani d . 1 O
O2 0.33578(18) 0.3908(2) 0.88503(15) 0.0727(4) Uani d . 1 O
O3 0.7123(2) 0.82908(16) 0.50564(12) 0.0553(3) Uani d D 1 O
H8 0.729(4) 0.878(3) 0.4151(11) 0.083 Uiso d D 1 H
N1 0.71951(16) 0.32632(17) 0.73416(11) 0.0346(3) Uani d . 1 N
C1 0.4677(2) 0.2776(2) 0.95851(15) 0.0408(3) Uani d . 1 C
C2 0.6930(2) 0.2334(2) 0.88853(14) 0.0401(3) Uani d . 1 C
H2A 0.7697 0.2877 0.9307 0.048 Uiso calc R 1 H
H2B 0.7504 0.0842 0.9070 0.048 Uiso calc R 1 H
C3 0.7063(2) 0.5302(2) 0.68688(14) 0.0368(3) Uani d . 1 C
H3 0.6834 0.6082 0.7512 0.044 Uiso calc R 1 H
C4 0.7265(2) 0.6261(2) 0.54320(14) 0.0371(3) Uani d . 1 C
C5 0.7591(2) 0.5069(2) 0.44944(14) 0.0411(3) Uani d . 1 C
H5 0.7739 0.5670 0.3523 0.049 Uiso calc R 1 H
C6 0.7693(2) 0.2981(2) 0.50249(16) 0.0456(4) Uani d . 1 C
H6 0.7904 0.2169 0.4404 0.055 Uiso calc R 1 H
C7 0.7486(2) 0.2082(2) 0.64544(15) 0.0418(3) Uani d . 1 C
H7 0.7546 0.0672 0.6806 0.050 Uiso calc R 1 H

loop_
_atom_site_aniso_label
_atom_site_aniso_U_11
_atom_site_aniso_U_22
_atom_site_aniso_U_33
_atom_site_aniso_U_12
_atom_site_aniso_U_13
_atom_site_aniso_U_23
O1W 0.0468(7) 0.0510(7) 0.0911(10) -0.0104(5) 0.0049(6) -0.0015(7)
O2W 0.0853(10) 0.0688(8) 0.0540(7) -0.0382(7) -0.0172(7) 0.0099(6)
O1 0.0621(7) 0.0656(7) 0.0387(5) -0.0297(6) 0.0114(5) -0.0201(5)
O2 0.0382(6) 0.0876(10) 0.0714(8) 0.0046(6) -0.0055(6) -0.0150(7)
O3 0.0762(8) 0.0370(6) 0.0502(6) -0.0189(5) -0.0124(6) -0.0019(5)
N1 0.0313(5) 0.0354(6) 0.0334(5) -0.0068(4) -0.0020(4) -0.0076(4)
C1 0.0415(7) 0.0401(7) 0.0430(7) -0.0132(6) 0.0033(6) -0.0185(6)
C2 0.0390(7) 0.0412(7) 0.0330(6) -0.0086(6) -0.0031(5) -0.0037(5)
C3 0.0388(7) 0.0366(7) 0.0369(7) -0.0105(5) -0.0038(5) -0.0127(5)
C4 0.0343(6) 0.0355(7) 0.0393(7) -0.0103(5) -0.0051(5) -0.0058(5)
C5 0.0400(7) 0.0498(8) 0.0318(6) -0.0127(6) -0.0042(5) -0.0083(6)
C6 0.0504(8) 0.0477(8) 0.0427(7) -0.0119(7) -0.0025(6) -0.0216(6)
C7 0.0451(7) 0.0339(7) 0.0449(7) -0.0090(6) -0.0031(6) -0.0124(6)

loop_
_atom_type_symbol
_atom_type_description
_atom_type_scat_dispersion_real
_atom_type_scat_dispersion_imag
_atom_type_scat_source
C C 0.0033 0.0016 'International Tables Vol C Tables 4.2.6.8 and 6.1.1.4'
H H 0.0000 0.0000 'International Tables Vol C Tables 4.2.6.8 and 6.1.1.4'
N N 0.0061 0.0033 'International Tables Vol C Tables 4.2.6.8 and 6.1.1.4'
O O 0.0106 0.0060 'International Tables Vol C Tables 4.2.6.8 and 6.1.1.4'

loop_
_geom_angle_atom_site_label_1
_geom_angle_atom_site_label_2
_geom_angle_atom_site_label_3
_geom_angle
_geom_angle_publ_flag
O1 C1 C2 114.54(13) yes
O2 C1 O1 126.86(14) yes
O2 C1 C2 118.59(13) yes
O3 C4 C3 116.58(13) yes
O3 C4 C5 124.77(13) yes
N1 C2 C1 112.77(11) yes
N1 C3 C4 120.64(13) yes
N1 C7 C6 119.14(13) yes
C3 N1 C7 121.76(12) yes
C3 N1 C2 118.20(12) yes
C3 C4 C5 118.65(12) yes
C6 C5 C4 118.90(13) yes
C7 N1 C2 120.00(12) yes
C7 C6 C5 120.90(14) yes
N1 C2 H2A 109.0 no
N1 C2 H2B 109.0 no
N1 C3 H3 119.7 no
N1 C7 H7 120.4 no
C1 C2 H2A 109.0 no
C1 C2 H2B 109.0 no
C4 O3 H8 111.5(16) no
C4 C3 H3 119.7 no
C4 C5 H5 120.6 no
C5 C6 H6 119.5 no
C6 C5 H5 120.6 no
C6 C7 H7 120.4 no
C7 C6 H6 119.5 no
H2A C2 H2B 107.8 no
H1W1 O1W H1W2 105.8(13) no
H2W1 O2W H2W2 108.5(14) no

loop_
_geom_bond_atom_site_label_1
_geom_bond_atom_site_label_2
_geom_bond_distance
_geom_bond_publ_flag
O1 C1 1.2475(18) yes
O2 C1 1.230(2) yes
O3 C4 1.3301(17) yes
N1 C2 1.4746(17) yes
N1 C3 1.3369(17) yes
N1 C7 1.3422(19) yes
C1 C2 1.525(2) yes
C3 C4 1.3834(19) yes
C4 C5 1.385(2) yes
C5 C6 1.376(2) yes
C6 C7 1.370(2) yes
O3 H8 0.860(10) yes
O1W H1W1 0.86(2) no
O1W H1W2 0.87(2) no
O2W H2W1 0.86(2) no
O2W H2W2 0.86(2) no
C2 H2A 0.9700 no
C2 H2B 0.9700 no
C3 H3 0.9300 no
C5 H5 0.9300 no
C6 H6 0.9300 no
C7 H7 0.9300 no

loop_
_geom_hbond_atom_site_label_D
_geom_hbond_atom_site_label_H
_geom_hbond_atom_site_label_A
_geom_hbond_site_symmetry_A
_geom_hbond_distance_DH
_geom_hbond_distance_HA
_geom_hbond_distance_DA
_geom_hbond_angle_DHA
_geom_hbond_publ_flag
O1W H1W1 O2 2_666 0.86(2) 1.87(2) 2.704(2) 164(2) yes
O1W H1W2 O1 1_654 0.87(2) 2.18(2) 2.9147(18) 143(2) yes
O1W H1W2 O2 1_654 0.87(2) 2.41(2) 3.239(2) 159(2) yes
O2W H2W1 O1W 1_565 0.86(2) 1.87(2) 2.725(2) 178(2) yes
O2W H2W2 O1 1_564 0.86(2) 1.94(3) 2.785(2) 168(2) yes
O3 H8 O2W . 0.860(10) 1.72(2) 2.5764(19) 177(2) yes

loop_
_geom_torsion_atom_site_label_1
_geom_torsion_atom_site_label_2
_geom_torsion_atom_site_label_3
_geom_torsion_atom_site_label_4
_geom_torsion
_geom_torsion_publ_flag
O1 C1 C2 N1 176.19(12) no
O2 C1 C2 N1 -3.8(2) no
O3 C4 C5 C6 -179.55(13) no
N1 C3 C4 O3 -179.67(12) no
N1 C3 C4 C5 0.47(19) no
C2 N1 C3 C4 -178.92(12) no
C2 N1 C7 C6 178.87(12) no
C3 N1 C2 C1 77.57(16) no
C3 N1 C7 C6 1.3(2) no
C3 C4 C5 C6 0.3(2) no
C4 C5 C6 C7 -0.3(2) no
C5 C6 C7 N1 -0.5(2) no
C7 N1 C2 C1 -100.12(15) no
C7 N1 C3 C4 -1.3(2) no

loop_
_cod_related_entry_id
_cod_related_entry_database
_cod_related_entry_code
1 ChemSpider 21128684
